data_7216752
loop_
_publ_author_name
'Copolovici, Dana'
'Isaia, Francesco'
'Breunig, Hans J.'
'Ra\,t, Ciprian I.'
'Silvestru, Cristian'

_publ_section_title
;
 Palladium(ii) complexes with chiral organoantimony(iii) ligands. Solution
 behaviour and solid state structures
;
_journal_issue 51
_journal_name_full 'RSC Advances'
_journal_page_first 26569
_journal_paper_doi 10.1039/c4ra03482a
_journal_volume 4
_journal_year 2014
_chemical_formula_moiety 'C27 H34 N Sb'
_chemical_formula_sum 'C27 H34 N Sb'
_chemical_formula_weight 494.30
_chemical_name_systematic
; 
 ? 
;
_space_group_IT_number 14
_symmetry_cell_setting monoclinic
_symmetry_space_group_name_Hall '-P 2ybc'
_symmetry_space_group_name_H-M 'P 1 21/c 1'
_atom_sites_solution_hydrogens geom
_atom_sites_solution_primary direct
_atom_sites_solution_secondary difmap
_audit_creation_method SHELXL-97
_cell_angle_alpha 90.00
_cell_angle_beta 97.9370(10)
_cell_angle_gamma 90.00
_cell_formula_units_Z 4
_cell_length_a 8.8686(6)
_cell_length_b 16.5093(12)
_cell_length_c 17.0131(12)
_cell_measurement_reflns_used 5694
_cell_measurement_temperature 297(2)
_cell_measurement_theta_max 23.55
_cell_measurement_theta_min 2.42
_cell_volume 2467.1(3)
_computing_cell_refinement 'Bruker SMART'
_computing_data_collection 'Bruker SMART'
_computing_data_reduction 'Bruker SAINT'
_computing_molecular_graphics 'Bruker SHELXTL'
_computing_publication_material 'Bruker SHELXTL'
_computing_structure_refinement 'Bruker SHELXTL'
_computing_structure_solution 'Bruker SHELXTL'
_diffrn_ambient_temperature 297(2)
_diffrn_measured_fraction_theta_full 0.997
_diffrn_measured_fraction_theta_max 0.997
_diffrn_measurement_device_type 'CCD area detector'
_diffrn_measurement_method 'phi and omega scans'
_diffrn_radiation_monochromator graphite
_diffrn_radiation_source 'fine-focus sealed tube'
_diffrn_radiation_type MoK\a
_diffrn_radiation_wavelength 0.71073
_diffrn_reflns_av_R_equivalents 0.0528
_diffrn_reflns_av_sigmaI/netI 0.0435
_diffrn_reflns_limit_h_max 11
_diffrn_reflns_limit_h_min -11
_diffrn_reflns_limit_k_max 20
_diffrn_reflns_limit_k_min -20
_diffrn_reflns_limit_l_max 21
_diffrn_reflns_limit_l_min -21
_diffrn_reflns_number 19580
_diffrn_reflns_theta_full 26.37
_diffrn_reflns_theta_max 26.37
_diffrn_reflns_theta_min 1.73
_exptl_absorpt_coefficient_mu 1.130
_exptl_absorpt_correction_T_max 0.8670
_exptl_absorpt_correction_T_min 0.7352
_exptl_absorpt_correction_type multi-scan
_exptl_absorpt_process_details 'Bruker, 2001.'
_exptl_crystal_colour colourless
_exptl_crystal_density_diffrn 1.331
_exptl_crystal_density_method 'not measured'
_exptl_crystal_description block
_exptl_crystal_F_000 1016
_exptl_crystal_size_max 0.29
_exptl_crystal_size_mid 0.26
_exptl_crystal_size_min 0.13
_refine_diff_density_max 0.704
_refine_diff_density_min -0.950
_refine_diff_density_rms 0.073
_refine_ls_extinction_method none
_refine_ls_goodness_of_fit_ref 1.174
_refine_ls_hydrogen_treatment constr
_refine_ls_matrix_type full
_refine_ls_number_parameters 270
_refine_ls_number_reflns 5038
_refine_ls_number_restraints 0
_refine_ls_restrained_S_all 1.174
_refine_ls_R_factor_all 0.0528
_refine_ls_R_factor_gt 0.0472
_refine_ls_shift/su_max 0.001
_refine_ls_shift/su_mean 0.000
_refine_ls_structure_factor_coef Fsqd
_refine_ls_weighting_details 'calc w=1/[\s^2^(Fo^2^)+(0.0313P)^2^+2.0002P] where P=(Fo^2^+2Fc^2^)/3'
_refine_ls_weighting_scheme calc
_refine_ls_wR_factor_gt 0.1012
_refine_ls_wR_factor_ref 0.1038
_reflns_number_gt 4578
_reflns_number_total 5038
_reflns_threshold_expression >2sigma(I)
_cod_data_source_file c4ra03482a2.cif
_cod_data_source_block 140rich
_cod_depositor_comments
;
The following automatic conversions were performed:

'_symmetry_cell_setting' value 'Monoclinic' changed to 'monoclinic'
according to
/usr/data/users/saulius/crontab/automatic-downloads/rss-feeds/RSC/lib/dictionaries/cif_core.dic
dictionary named 'cif_core.dic' version 2.4.2 from 2011-04-26.

Automatic conversion script
Id: cif_fix_values 2281 2013-09-26 08:29:07Z andrius 
;
_cod_original_sg_symbol_H-M 'P2(1)/c  '
_cod_database_code 7216752

loop_
_symmetry_equiv_pos_as_xyz
'x, y, z'
'-x, y+1/2, -z+1/2'
'-x, -y, -z'
'x, -y-1/2, z-1/2'

loop_
_atom_site_label
_atom_site_type_symbol
_atom_site_fract_x
_atom_site_fract_y
_atom_site_fract_z
_atom_site_U_iso_or_equiv
_atom_site_adp_type
_atom_site_occupancy
_atom_site_symmetry_multiplicity
_atom_site_calc_flag
_atom_site_refinement_flags
C1 C 0.7105(4) 0.5390(2) 0.1264(2) 0.0424(8) Uani 1 1 d .
C2 C 0.5994(4) 0.4790(2) 0.1088(2) 0.0460(9) Uani 1 1 d .
C3 C 0.6366(6) 0.4069(3) 0.0746(2) 0.0625(11) Uani 1 1 d .
H3 H 0.5627 0.3670 0.0634 0.075 Uiso 1 1 calc R
C4 C 0.7813(6) 0.3933(3) 0.0568(3) 0.0708(13) Uani 1 1 d .
H4 H 0.8045 0.3446 0.0339 0.085 Uiso 1 1 calc R
C5 C 0.8903(5) 0.4511(3) 0.0727(3) 0.0635(12) Uani 1 1 d .
H5 H 0.9880 0.4423 0.0605 0.076 Uiso 1 1 calc R
C6 C 0.8543(5) 0.5232(3) 0.1071(2) 0.0507(9) Uani 1 1 d .
H6 H 0.9295 0.5625 0.1177 0.061 Uiso 1 1 calc R
C7 C 0.4378(5) 0.4918(3) 0.1224(2) 0.0594(11) Uani 1 1 d .
H7A H 0.3900 0.5305 0.0839 0.071 Uiso 1 1 calc R
H7B H 0.3829 0.4410 0.1139 0.071 Uiso 1 1 calc R
C8 C 0.2682(5) 0.5437(4) 0.2080(4) 0.102(2) Uani 1 1 d .
H8A H 0.2338 0.5835 0.1684 0.153 Uiso 1 1 calc R
H8B H 0.2637 0.5658 0.2598 0.153 Uiso 1 1 calc R
H8C H 0.2041 0.4967 0.2003 0.153 Uiso 1 1 calc R
C9 C 0.4805(6) 0.4611(3) 0.2611(3) 0.0750(14) Uani 1 1 d .
H9A H 0.4157 0.4143 0.2551 0.112 Uiso 1 1 calc R
H9B H 0.4794 0.4840 0.3129 0.112 Uiso 1 1 calc R
H9C H 0.5826 0.4456 0.2551 0.112 Uiso 1 1 calc R
C10 C 0.8539(4) 0.7203(2) 0.1488(2) 0.0449(8) Uani 1 1 d .
C11 C 0.8769(4) 0.7246(2) 0.0689(2) 0.0457(8) Uani 1 1 d .
C12 C 1.0037(5) 0.7645(2) 0.0485(3) 0.0576(11) Uani 1 1 d .
H12 H 1.0173 0.7667 -0.0047 0.069 Uiso 1 1 calc R
C13 C 1.1105(5) 0.8009(3) 0.1041(3) 0.0629(11) Uani 1 1 d .
C14 C 1.0810(5) 0.8009(3) 0.1810(3) 0.0645(12) Uani 1 1 d .
H14 H 1.1488 0.8272 0.2192 0.077 Uiso 1 1 calc R
C15 C 0.9545(5) 0.7635(3) 0.2047(2) 0.0558(10) Uani 1 1 d .
C16 C 0.7669(5) 0.6896(3) 0.0018(2) 0.0599(11) Uani 1 1 d .
H16A H 0.7857 0.7132 -0.0475 0.090 Uiso 1 1 calc R
H16B H 0.6645 0.7014 0.0104 0.090 Uiso 1 1 calc R
H16C H 0.7807 0.6320 -0.0002 0.090 Uiso 1 1 calc R
C17 C 1.2521(7) 0.8390(3) 0.0804(4) 0.098(2) Uani 1 1 d .
H17A H 1.3362 0.8024 0.0923 0.148 Uiso 1 1 calc R
H17B H 1.2737 0.8885 0.1093 0.148 Uiso 1 1 calc R
H17C H 1.2363 0.8502 0.0245 0.148 Uiso 1 1 calc R
C18 C 0.9296(7) 0.7743(4) 0.2900(3) 0.0905(18) Uani 1 1 d .
H18A H 0.9643 0.7269 0.3198 0.136 Uiso 1 1 calc R
H18B H 0.8232 0.7822 0.2924 0.136 Uiso 1 1 calc R
H18C H 0.9856 0.8207 0.3120 0.136 Uiso 1 1 calc R
C19 C 0.6821(4) 0.6319(2) 0.2991(2) 0.0470(9) Uani 1 1 d .
C20 C 0.7988(5) 0.5852(3) 0.3393(2) 0.0551(10) Uani 1 1 d .
C21 C 0.7967(6) 0.5679(3) 0.4194(3) 0.0690(13) Uani 1 1 d .
H21 H 0.8768 0.5382 0.4464 0.083 Uiso 1 1 calc R
C22 C 0.6820(6) 0.5927(3) 0.4603(3) 0.0708(14) Uani 1 1 d .
C23 C 0.5694(6) 0.6389(3) 0.4202(3) 0.0692(14) Uani 1 1 d .
H23 H 0.4908 0.6566 0.4469 0.083 Uiso 1 1 calc R
C24 C 0.5666(5) 0.6609(2) 0.3406(3) 0.0554(10) Uani 1 1 d .
C25 C 0.9309(5) 0.5539(4) 0.3018(3) 0.0808(16) Uani 1 1 d .
H25A H 0.9010 0.5057 0.2721 0.121 Uiso 1 1 calc R
H25B H 1.0140 0.5417 0.3425 0.121 Uiso 1 1 calc R
H25C H 0.9621 0.5944 0.2669 0.121 Uiso 1 1 calc R
C26 C 0.6823(8) 0.5713(4) 0.5467(3) 0.103(2) Uani 1 1 d .
H26A H 0.6006 0.5992 0.5667 0.155 Uiso 1 1 calc R
H26B H 0.7775 0.5873 0.5765 0.155 Uiso 1 1 calc R
H26C H 0.6691 0.5139 0.5517 0.155 Uiso 1 1 calc R
C27 C 0.4419(6) 0.7168(3) 0.3044(3) 0.0816(15) Uani 1 1 d .
H27A H 0.3907 0.6932 0.2565 0.122 Uiso 1 1 calc R
H27B H 0.4851 0.7679 0.2926 0.122 Uiso 1 1 calc R
H27C H 0.3703 0.7249 0.3412 0.122 Uiso 1 1 calc R
N1 N 0.4257(4) 0.5208(2) 0.2010(2) 0.0575(9) Uani 1 1 d .
Sb1 Sb 0.64749(3) 0.655294(16) 0.171893(14) 0.04470(11) Uani 1 1 d .

loop_
_atom_site_aniso_label
_atom_site_aniso_U_11
_atom_site_aniso_U_22
_atom_site_aniso_U_33
_atom_site_aniso_U_23
_atom_site_aniso_U_13
_atom_site_aniso_U_12
C1 0.043(2) 0.053(2) 0.0323(17) 0.0018(16) 0.0094(14) 0.0034(17)
C2 0.051(2) 0.054(2) 0.0317(18) 0.0083(16) 0.0039(15) -0.0008(18)
C3 0.081(3) 0.053(3) 0.052(2) -0.003(2) 0.005(2) -0.006(2)
C4 0.096(4) 0.057(3) 0.060(3) 0.001(2) 0.012(3) 0.021(3)
C5 0.067(3) 0.070(3) 0.057(3) 0.013(2) 0.024(2) 0.025(2)
C6 0.052(2) 0.059(2) 0.043(2) 0.0053(18) 0.0137(17) 0.0074(19)
C7 0.049(2) 0.077(3) 0.050(2) -0.001(2) -0.0003(18) -0.011(2)
C8 0.047(3) 0.133(5) 0.131(5) -0.029(4) 0.032(3) -0.009(3)
C9 0.095(4) 0.085(3) 0.050(3) 0.000(2) 0.027(2) -0.022(3)
C10 0.046(2) 0.047(2) 0.043(2) 0.0014(16) 0.0083(16) -0.0022(17)
C11 0.052(2) 0.042(2) 0.043(2) 0.0031(16) 0.0071(17) 0.0011(17)
C12 0.073(3) 0.050(2) 0.054(2) 0.0047(19) 0.025(2) 0.000(2)
C13 0.060(3) 0.050(2) 0.081(3) 0.000(2) 0.019(2) -0.009(2)
C14 0.064(3) 0.058(3) 0.069(3) -0.001(2) 0.000(2) -0.017(2)
C15 0.061(3) 0.059(2) 0.047(2) -0.0056(19) 0.0056(19) -0.008(2)
C16 0.076(3) 0.062(3) 0.040(2) 0.0027(19) 0.003(2) -0.005(2)
C17 0.082(4) 0.093(4) 0.126(5) 0.002(4) 0.032(4) -0.030(3)
C18 0.116(5) 0.104(4) 0.052(3) -0.021(3) 0.014(3) -0.046(4)
C19 0.050(2) 0.053(2) 0.040(2) -0.0045(17) 0.0129(17) -0.0054(18)
C20 0.053(2) 0.072(3) 0.041(2) 0.0009(19) 0.0077(18) -0.007(2)
C21 0.076(3) 0.081(3) 0.049(3) 0.008(2) 0.003(2) -0.010(3)
C22 0.091(4) 0.078(3) 0.047(3) -0.007(2) 0.022(2) -0.030(3)
C23 0.079(3) 0.077(3) 0.059(3) -0.016(2) 0.037(3) -0.024(3)
C24 0.059(3) 0.056(2) 0.054(2) -0.0125(19) 0.020(2) -0.009(2)
C25 0.060(3) 0.128(5) 0.055(3) 0.013(3) 0.006(2) 0.031(3)
C26 0.137(5) 0.128(5) 0.050(3) -0.001(3) 0.033(3) -0.044(4)
C27 0.082(4) 0.079(3) 0.092(4) -0.011(3) 0.040(3) 0.019(3)
N1 0.0460(19) 0.075(2) 0.053(2) -0.0040(18) 0.0119(15) -0.0070(17)
Sb1 0.04044(16) 0.05316(17) 0.04121(16) -0.00015(11) 0.00814(10) 0.00646(11)

loop_
_atom_type_symbol
_atom_type_description
_atom_type_scat_dispersion_real
_atom_type_scat_dispersion_imag
_atom_type_scat_source
C C 0.0033 0.0016 'International Tables Vol C Tables 4.2.6.8 and 6.1.1.4'
H H 0.0000 0.0000 'International Tables Vol C Tables 4.2.6.8 and 6.1.1.4'
N N 0.0061 0.0033 'International Tables Vol C Tables 4.2.6.8 and 6.1.1.4'
Sb Sb -0.5866 1.5461 'International Tables Vol C Tables 4.2.6.8 and 6.1.1.4'

loop_
_geom_angle_atom_site_label_1
_geom_angle_atom_site_label_2
_geom_angle_atom_site_label_3
_geom_angle
C6 C1 C2 117.3(4)
C6 C1 Sb1 122.9(3)
C2 C1 Sb1 119.6(3)
C3 C2 C1 119.8(4)
C3 C2 C7 118.3(4)
C1 C2 C7 121.8(4)
C4 C3 C2 121.0(4)
C5 C4 C3 120.1(4)
C4 C5 C6 119.3(4)
C5 C6 C1 122.5(4)
N1 C7 C2 112.7(3)
C11 C10 C15 117.7(3)
C11 C10 Sb1 115.7(3)
C15 C10 Sb1 126.3(3)
C12 C11 C10 119.8(4)
C12 C11 C16 117.0(4)
C10 C11 C16 123.2(4)
C13 C12 C11 122.6(4)
C14 C13 C12 116.8(4)
C14 C13 C17 122.1(5)
C12 C13 C17 121.0(5)
C13 C14 C15 123.1(4)
C14 C15 C10 119.6(4)
C14 C15 C18 117.2(4)
C10 C15 C18 123.2(4)
C20 C19 C24 119.1(4)
C20 C19 Sb1 125.4(3)
C24 C19 Sb1 115.2(3)
C19 C20 C21 118.9(4)
C19 C20 C25 123.6(4)
C21 C20 C25 117.4(4)
C22 C21 C20 123.0(5)
C23 C22 C21 117.2(4)
C23 C22 C26 121.4(5)
C21 C22 C26 121.4(5)
C22 C23 C24 122.9(4)
C23 C24 C19 118.8(4)
C23 C24 C27 118.0(4)
C19 C24 C27 123.2(4)
C7 N1 C9 111.6(4)
C7 N1 C8 110.8(4)
C9 N1 C8 110.3(4)
C1 Sb1 C19 100.95(14)
C1 Sb1 C10 96.06(14)
C19 Sb1 C10 104.88(14)

loop_
_geom_bond_atom_site_label_1
_geom_bond_atom_site_label_2
_geom_bond_distance
C1 C6 1.385(5)
C1 C2 1.400(5)
C1 Sb1 2.172(4)
C2 C3 1.385(6)
C2 C7 1.498(5)
C3 C4 1.376(7)
C4 C5 1.358(7)
C5 C6 1.382(6)
C7 N1 1.438(5)
C8 N1 1.467(6)
C9 N1 1.455(6)
C10 C11 1.405(5)
C10 C15 1.405(5)
C10 Sb1 2.203(4)
C11 C12 1.387(5)
C11 C16 1.510(5)
C12 C13 1.381(6)
C13 C14 1.369(7)
C13 C17 1.508(7)
C14 C15 1.388(6)
C15 C18 1.509(6)
C19 C20 1.392(6)
C19 C24 1.406(5)
C19 Sb1 2.178(4)
C20 C21 1.396(6)
C20 C25 1.500(6)
C21 C22 1.372(7)
C22 C23 1.363(7)
C22 C26 1.511(6)
C23 C24 1.399(6)
C24 C27 1.505(7)

loop_
_geom_torsion_atom_site_label_1
_geom_torsion_atom_site_label_2
_geom_torsion_atom_site_label_3
_geom_torsion_atom_site_label_4
_geom_torsion
C6 C1 C2 C3 1.0(5)
Sb1 C1 C2 C3 175.5(3)
C6 C1 C2 C7 -176.1(3)
Sb1 C1 C2 C7 -1.6(5)
C1 C2 C3 C4 -0.6(6)
C7 C2 C3 C4 176.6(4)
C2 C3 C4 C5 -0.1(7)
C3 C4 C5 C6 0.3(7)
C4 C5 C6 C1 0.1(6)
C2 C1 C6 C5 -0.8(6)
Sb1 C1 C6 C5 -175.1(3)
C3 C2 C7 N1 132.3(4)
C1 C2 C7 N1 -50.6(5)
C15 C10 C11 C12 5.8(6)
Sb1 C10 C11 C12 179.9(3)
C15 C10 C11 C16 -172.5(4)
Sb1 C10 C11 C16 1.6(5)
C10 C11 C12 C13 -0.1(6)
C16 C11 C12 C13 178.3(4)
C11 C12 C13 C14 -4.2(7)
C11 C12 C13 C17 176.0(5)
C12 C13 C14 C15 2.9(7)
C17 C13 C14 C15 -177.4(5)
C13 C14 C15 C10 2.8(7)
C13 C14 C15 C18 -175.0(5)
C11 C10 C15 C14 -7.1(6)
Sb1 C10 C15 C14 179.5(3)
C11 C10 C15 C18 170.6(5)
Sb1 C10 C15 C18 -2.8(6)
C24 C19 C20 C21 0.5(6)
Sb1 C19 C20 C21 -172.8(3)
C24 C19 C20 C25 -177.5(4)
Sb1 C19 C20 C25 9.2(6)
C19 C20 C21 C22 2.2(7)
C25 C20 C21 C22 -179.7(5)
C20 C21 C22 C23 -2.6(7)
C20 C21 C22 C26 178.8(5)
C21 C22 C23 C24 0.3(7)
C26 C22 C23 C24 179.0(4)
C22 C23 C24 C19 2.2(7)
C22 C23 C24 C27 -175.9(5)
C20 C19 C24 C23 -2.6(6)
Sb1 C19 C24 C23 171.4(3)
C20 C19 C24 C27 175.4(4)
Sb1 C19 C24 C27 -10.6(6)
C2 C7 N1 C9 -65.0(5)
C2 C7 N1 C8 171.7(4)
C6 C1 Sb1 C19 -96.3(3)
C2 C1 Sb1 C19 89.5(3)
C6 C1 Sb1 C10 10.1(3)
C2 C1 Sb1 C10 -164.1(3)
C20 C19 Sb1 C1 37.4(4)
C24 C19 Sb1 C1 -136.1(3)
C20 C19 Sb1 C10 -61.9(4)
C24 C19 Sb1 C10 124.5(3)
C11 C10 Sb1 C1 61.7(3)
C15 C10 Sb1 C1 -124.7(4)
C11 C10 Sb1 C19 164.8(3)
C15 C10 Sb1 C19 -21.7(4)
